data_1539373
loop_
_publ_author_name
'Yamnova, N.A.'
'Pushcharovskii, D.Yu.'
'Leonyuk, L.I.'
'Bogdanova, A.V.'

_publ_section_title
;
 Crystal structure of Sm3 Ta17 O47
;
_journal_name_full Kristallografiya
_journal_page_first 609
_journal_page_last 612
_journal_volume 33
_journal_year 1988
_chemical_formula_sum 'O47 Sm3 Ta17'
_chemical_name_systematic 'Sm3 Ta17 O47'
_space_group_IT_number 10
_symmetry_space_group_name_Hall '-P 2y'
_symmetry_space_group_name_H-M 'P 1 2/m 1'
_cell_angle_alpha 90
_cell_angle_beta 102.86
_cell_angle_gamma 90
_cell_formula_units_Z 1
_cell_length_a 12.591
_cell_length_b 3.891
_cell_length_c 19.161
_cell_volume 915.181
_citation_journal_id_ASTM KRISAJ
_cod_data_source_file Yamnova_KRISAJ_1988_1586.cif
_cod_data_source_block O47Sm3Ta17
_cod_original_cell_volume 915.1813
_cod_database_code 1539373

loop_
_symmetry_equiv_pos_as_xyz
x,y,z
-x,y,-z
-x,-y,-z
x,-y,z

loop_
_atom_site_label
_atom_site_type_symbol
_atom_site_fract_x
_atom_site_fract_y
_atom_site_fract_z
_atom_site_occupancy
_atom_site_U_iso_or_equiv
O2 O-2 0.116 0 0.957 1 0.0
Ta6 Ta+5 0.0239 0 0.8547 1 0.0
O4 O-2 0.259 0 0.324 1 0.0
Ta9 Ta+5 0.1922 0 0.7138 1 0.0
Sm1 Sm+3 0 0.5 0 0.5 0.0
Sm2 Sm+3 0.378 0.5 0.6683 1 0.0
Ta2 Ta+5 0.4925 0 0.1923 1 0.0
O11 O-2 0.427 0 0.613 1 0.0
Sm3 Sm+3 0.287 0.5 0.8856 0.25 0.0
O5 O-2 0.073 0 0.237 1 0.0
O10 O-2 0.472 0 0.905 1 0.0
O24 O-2 0.223 0 0.616 1 0.0
O20 O-2 0.374 0 0.463 1 0.0
O8 O-2 0.115 0.5 0.353 1 0.0
O13 O-2 0.205 0.5 0.035 1 0.0
O22 O-2 0.5 0.5 0 1 0.0
Ta7 Ta+5 0.5 0 0 1 0.0
Ta4 Ta+5 0.4178 0 0.3774 1 0.0
Ta5 Ta+5 0.2199 0 0.0423 1 0.0
O23 O-2 0.503 0.5 0.21 1 0.0
O19 O-2 0.433 0.5 0.376 1 0.0
O6 O-2 0.235 0.5 0.22 1 0.0
Ta8 Ta+5 0.2821 0 0.5314 1 0.0
O1 O-2 0.333 0 0.135 1 0.0
O9 O-2 0.052 0 0.664 1 0.0
Ta1 Ta+5 0.24 0 0.2182 1 0.0
O18 O-2 0.396 0 0.267 1 0.0
O17 O-2 0.024 0.5 0.868 1 0.0
O3 O-2 0.362 0 0.749 1 0.0
O7 O-2 0.338 0 0.991 1 0.0
O16 O-2 0.222 0.5 0.726 1 0.0
O21 O-2 0.295 0.5 0.547 1 0.0
Ta3 Ta+5 0.1093 0 0.3514 1 0.0
O14 O-2 0.13 0 0.119 1 0.0
O12 O-2 0.15 0 0.459 1 0.0
O15 O-2 0.145 0 0.805 1 0.0
